data_8103758
loop_
_publ_author_name
'Krivovichev, S.V.'
'Burns, P.C.'

_publ_section_title
;
 Crystal structure of Pb10 O7 (O H)2 F2 (S O4) and crystal chemistry of
 lead oxysulfate minerals and inorganic compounds
;
_journal_name_full 'Zeitschrift fuer Kristallographie (149,1979-)'
_journal_page_first 451
_journal_page_last 459
_journal_volume 217
_journal_year 2002
_chemical_formula_sum 'F2 H2 O13 Pb10 S'
_chemical_name_systematic 'Pb10 O7 (O H)2 F2 (S O4)'
_space_group_IT_number 2
_symmetry_space_group_name_Hall '-P 1'
_symmetry_space_group_name_H-M 'P -1'
_cell_angle_alpha 110.978
_cell_angle_beta 91.795
_cell_angle_gamma 107.02
_cell_formula_units_Z 2
_cell_length_a 9.6637
_cell_length_b 10.1922
_cell_length_c 11.1407
_cell_volume 968.240
_citation_journal_id_ASTM ZEKRDZ
_cod_data_source_file Krivovichev_ZEKRDZ_2002_1061.cif
_cod_data_source_block H2F2O13Pb10S1
_cod_original_cell_volume 968.2399
_cod_original_formula_sum 'H2 F2 O13 Pb10 S1'
_cod_database_code 8103758

loop_
_symmetry_equiv_pos_as_xyz
x,y,z
-x,-y,-z

loop_
_atom_site_label
_atom_site_type_symbol
_atom_site_fract_x
_atom_site_fract_y
_atom_site_fract_z
_atom_site_occupancy
_atom_site_U_iso_or_equiv
Pb3 Pb+2 0.44306 0.29918 0.44789 1 0.0
O5 O-2 0.306 0.236 0.0394 1 0.0
O7 O-2 0.793 0.523 0.8142 1 0.0
Pb4 Pb+2 0.837 0.50093 0.59802 1 0.0
O2 O-2 0.607 0.513 0.6008 1 0.0
O11 O-2 0.08 -0.041 0.286 1 0.0
O8 O-2 0.136 0.187 0.246 1 0.0
Pb9 Pb+2 0.73431 0.09714 0.50803 1 0.0
O3 O-2 0.418 -0.002 0.887 1 0.0
Pb8 Pb+2 0.72796 0.25462 0.24235 1 0.0
Pb1 Pb+2 0.45923 0.45502 0.19554 1 0.0
Pb7 Pb+2 0.08693 0.24893 0.03495 1 0.0
O6 O-2 0.903 0.296 0.6527 1 0.0
Pb2 Pb+2 0.34693 0.0385 0.09443 1 0.0
S1 S+6 0.0253 0.0781 0.2813 1 0.0
Pb6 Pb+2 0.82392 0.33583 0.84969 1 0.0
O12 O-2 0.616 0.17 0.6949 1 0.0
F2 F-1 0.236 0.474 0.6431 1 0.0
O10 O-2 0.977 0.152 0.406 1 0.0
O9 O-2 0.1 -0.005 0.823 1 0.0
O13 O-2 0.145 0.37 0.8863 1 0.0
O4 O-2 0.687 0.26 0.4411 1 0.0
O1 O-2 0.5 0.263 0.2383 1 0.0
F1 F-1 0.607 0.348 -0.0217 1 0.0
Pb10 Pb+2 0.11375 0.25179 0.65732 1 0.0
Pb5 Pb+2 0.39119 0.17945 0.84365 1 0.0
